data_1515936
loop_
_publ_author_name
'Xu, Yun-Xiang'
'Wang, Gui-Tao'
'Zhao, Xin'
'Jiang, Xi-Kui'
'Li, Zhan-Ting'

_publ_section_title
;
 Controllable self-assemblies of micro/nano-tubes and vesicles from
 arylamides and their applications as templates to fabricate Pt
 micro/nano-tubes and hollow Pt nanospheres
;
_journal_issue 6
_journal_name_full 'Soft Matter'
_journal_page_first 1246
_journal_paper_doi 10.1039/b917576h
_journal_volume 6
_journal_year 2010
_chemical_formula_sum 'C27 H22 N2 O3'
_chemical_formula_weight 422.47
_chemical_name_systematic
; 
 ? 
;
_space_group_IT_number 15
_symmetry_cell_setting monoclinic
_symmetry_space_group_name_Hall '-C 2yc'
_symmetry_space_group_name_H-M 'C 1 2/c 1'
_atom_sites_solution_hydrogens geom
_atom_sites_solution_primary direct
_atom_sites_solution_secondary difmap
_audit_creation_method SHELXL-97
_cell_angle_alpha 90.00
_cell_angle_beta 103.972(4)
_cell_angle_gamma 90.00
_cell_formula_units_Z 4
_cell_length_a 18.473(2)
_cell_length_b 14.611(2)
_cell_length_c 8.4322(12)
_cell_measurement_reflns_used 1499
_cell_measurement_temperature 293(2)
_cell_measurement_theta_max 45.625
_cell_measurement_theta_min 5.576
_cell_volume 2208.6(5)
_computing_cell_refinement 'Bruker SMART'
_computing_data_collection 'Bruker SMART'
_computing_data_reduction 'Bruker SHELXTL'
_computing_molecular_graphics 'Bruker SHELXTL'
_computing_publication_material 'Bruker SHELXTL'
_computing_structure_refinement 'SHELXL-97 (Sheldrick, 1997)'
_computing_structure_solution 'SHELXS-97 (Sheldrick, 1990)'
_diffrn_ambient_temperature 293(2)
_diffrn_measured_fraction_theta_full 0.996
_diffrn_measured_fraction_theta_max 0.996
_diffrn_measurement_device_type 'CCD area detector'
_diffrn_measurement_method 'phi and omega scans'
_diffrn_radiation_monochromator graphite
_diffrn_radiation_source 'fine-focus sealed tube'
_diffrn_radiation_type MoK\a
_diffrn_radiation_wavelength 0.71073
_diffrn_reflns_av_R_equivalents 0.0848
_diffrn_reflns_av_sigmaI/netI 0.0647
_diffrn_reflns_limit_h_max 22
_diffrn_reflns_limit_h_min -20
_diffrn_reflns_limit_k_max 17
_diffrn_reflns_limit_k_min -17
_diffrn_reflns_limit_l_max 10
_diffrn_reflns_limit_l_min -9
_diffrn_reflns_number 5722
_diffrn_reflns_theta_full 25.50
_diffrn_reflns_theta_max 25.50
_diffrn_reflns_theta_min 1.80
_exptl_absorpt_coefficient_mu 0.083
_exptl_absorpt_correction_T_max 1.0000
_exptl_absorpt_correction_T_min 0.8349
_exptl_absorpt_correction_type empirical
_exptl_absorpt_process_details sadabs
_exptl_crystal_colour colorless
_exptl_crystal_density_diffrn 1.271
_exptl_crystal_density_method 'not measured'
_exptl_crystal_description prismatic
_exptl_crystal_F_000 888
_exptl_crystal_size_max 0.421
_exptl_crystal_size_mid 0.369
_exptl_crystal_size_min 0.284
_refine_diff_density_max 0.440
_refine_diff_density_min -0.344
_refine_diff_density_rms 0.058
_refine_ls_extinction_coef 0.014(5)
_refine_ls_extinction_expression Fc^*^=kFc[1+0.001xFc^2^\l^3^/sin(2\q)]^-1/4^
_refine_ls_extinction_method SHELXL
_refine_ls_goodness_of_fit_ref 1.073
_refine_ls_hydrogen_treatment mixed
_refine_ls_matrix_type full
_refine_ls_number_parameters 178
_refine_ls_number_reflns 2050
_refine_ls_number_restraints 11
_refine_ls_restrained_S_all 1.605
_refine_ls_R_factor_all 0.1027
_refine_ls_R_factor_gt 0.0822
_refine_ls_shift/su_max 0.095
_refine_ls_shift/su_mean 0.042
_refine_ls_structure_factor_coef Fsqd
_refine_ls_weighting_details 'calc w=1/[\s^2^(Fo^2^)+(0.1579P)^2^+0.4695P] where P=(Fo^2^+2Fc^2^)/3'
_refine_ls_weighting_scheme calc
_refine_ls_wR_factor_gt 0.2481
_refine_ls_wR_factor_ref 0.2640
_reflns_number_gt 1418
_reflns_number_total 2050
_reflns_threshold_expression >2sigma(I)
_cod_data_source_file b917576h.txt
_cod_data_source_block cd29196
_cod_depositor_comments
;
The following automatic conversions were performed:

'_symmetry_cell_setting' value 'Monoclinic' changed to 'monoclinic'
according to
/usr/data/users/saulius/automatic-downloads/retrospective/RSC/lib/dictionaries/cif_core.dic
dictionary named 'cif_core.dic' version 2.4.2 from 2011-04-26.

Automatic conversion script
Id: cif_fix_values 2281 2013-09-26 08:29:07Z andrius 
;
_cod_original_sg_symbol_H-M C2/c
_cod_database_code 1515936

loop_
_symmetry_equiv_pos_as_xyz
'x, y, z'
'-x, y, -z+1/2'
'x+1/2, y+1/2, z'
'-x+1/2, y+1/2, -z+1/2'
'-x, -y, -z'
'x, -y, z-1/2'
'-x+1/2, -y+1/2, -z'
'x+1/2, -y+1/2, z-1/2'

loop_
_atom_site_label
_atom_site_type_symbol
_atom_site_fract_x
_atom_site_fract_y
_atom_site_fract_z
_atom_site_U_iso_or_equiv
_atom_site_adp_type
_atom_site_occupancy
_atom_site_symmetry_multiplicity
_atom_site_calc_flag
_atom_site_refinement_flags
O1 O 0.10787(17) 0.40241(19) 1.1599(3) 0.0615(10) Uani 1 1 d .
O2 O 0.0000 0.1548(3) 0.7500 0.115(2) Uani 1 2 d SD
N1 N 0.12185(18) 0.5180(2) 0.9894(4) 0.0526(10) Uani 1 1 d D
C1 C 0.0945(2) 0.4364(3) 1.0231(4) 0.0472(10) Uani 1 1 d .
C2 C 0.0448(2) 0.3892(2) 0.8786(4) 0.0463(11) Uani 1 1 d .
C3 C 0.0439(2) 0.2940(3) 0.8809(5) 0.0575(12) Uani 1 1 d .
H3 H 0.0725 0.2622 0.9697 0.069 Uiso 1 1 calc R
C4 C 0.0000 0.2471(4) 0.7500 0.0596(16) Uani 1 2 d S
C5 C 0.0000 0.4364(3) 0.7500 0.0436(13) Uani 1 2 d S
H5 H 0.0000 0.5000 0.7500 0.052 Uiso 1 2 calc SR
C6 C 0.1684(2) 0.5775(3) 1.1004(5) 0.0595(13) Uani 1 1 d .
C7 C 0.2199(3) 0.5492(5) 1.2368(7) 0.097(2) Uani 1 1 d .
H7 H 0.2272 0.4874 1.2620 0.116 Uiso 1 1 calc R
C8 C 0.2621(4) 0.6181(7) 1.3393(9) 0.124(3) Uani 1 1 d .
H8 H 0.2957 0.6006 1.4354 0.149 Uiso 1 1 calc R
C9 C 0.2545(4) 0.7070(7) 1.3011(9) 0.118(3) Uani 1 1 d .
H9 H 0.2840 0.7503 1.3678 0.141 Uiso 1 1 calc R
C10 C 0.2051(4) 0.7330(5) 1.1689(10) 0.118(2) Uani 1 1 d .
H10 H 0.1999 0.7949 1.1431 0.142 Uiso 1 1 calc R
C11 C 0.1609(3) 0.6701(4) 1.0675(8) 0.0924(18) Uani 1 1 d .
H11 H 0.1256 0.6903 0.9759 0.111 Uiso 1 1 calc R
C12 C 0.0388(6) 0.0963(6) 0.8489(14) 0.080(3) Uani 0.50 1 d PD
H12A H 0.0326 0.1081 0.9581 0.095 Uiso 0.50 1 calc PR
H12B H 0.0911 0.1049 0.8510 0.095 Uiso 0.50 1 calc PR
C13 C 0.0183(8) 0.0009(6) 0.8051(14) 0.074(4) Uani 0.50 1 d PD
C14 C 0.0823(11) -0.0531(12) 0.835(2) 0.114(6) Uani 0.50 1 d PD
H14 H 0.1329 -0.0279 0.8613 0.137 Uiso 0.50 1 calc PR
C15 C 0.0664(6) -0.1423(6) 0.7934(12) 0.138(3) Uani 1 1 d D
C16 C 0.0000 -0.1848(5) 0.7500 0.101(3) Uani 1 2 d SD
H16 H 0.0000 -0.2484 0.7500 0.121 Uiso 1 2 calc SR
C17 C -0.0499(9) -0.0345(13) 0.736(2) 0.101(5) Uani 0.50 1 d PD
H1 H 0.111(2) 0.539(3) 0.890(3) 0.053(11) Uiso 1 1 d D
H15 H 0.110(4) -0.177(3) 0.849(16) 0.25(8) Uiso 1 1 d D
H17 H -0.079(4) 0.016(4) 0.741(10) 0.06(2) Uiso 0.50 1 d PD

loop_
_atom_site_aniso_label
_atom_site_aniso_U_11
_atom_site_aniso_U_22
_atom_site_aniso_U_33
_atom_site_aniso_U_23
_atom_site_aniso_U_13
_atom_site_aniso_U_12
O1 0.082(2) 0.0579(18) 0.0386(16) 0.0064(12) 0.0019(13) 0.0104(14)
O2 0.175(6) 0.042(3) 0.133(5) 0.000 0.046(5) 0.000
N1 0.060(2) 0.057(2) 0.0357(19) 0.0001(15) 0.0036(15) -0.0060(16)
C1 0.049(2) 0.051(2) 0.039(2) -0.0007(16) 0.0045(15) 0.0118(16)
C2 0.051(2) 0.044(2) 0.043(2) 0.0013(15) 0.0103(18) 0.0056(16)
C3 0.069(3) 0.049(2) 0.052(2) 0.0087(18) 0.009(2) 0.0102(19)
C4 0.073(4) 0.040(3) 0.063(4) 0.000 0.013(3) 0.000
C5 0.050(3) 0.040(3) 0.039(3) 0.000 0.006(2) 0.000
C6 0.049(2) 0.086(3) 0.042(2) -0.010(2) 0.0085(17) -0.014(2)
C7 0.062(3) 0.139(5) 0.075(4) 0.013(4) -0.011(3) -0.023(3)
C8 0.095(5) 0.191(9) 0.068(4) -0.008(5) -0.017(3) -0.044(5)
C9 0.100(5) 0.163(8) 0.086(5) -0.042(5) 0.015(4) -0.056(5)
C10 0.119(5) 0.100(5) 0.128(6) -0.044(5) 0.015(5) -0.040(4)
C11 0.091(4) 0.079(4) 0.095(4) -0.019(3) -0.003(3) -0.017(3)
C12 0.087(7) 0.050(5) 0.086(7) -0.004(5) -0.008(6) -0.006(5)
C13 0.097(11) 0.054(5) 0.073(8) -0.009(4) 0.022(7) 0.017(6)
C14 0.107(14) 0.098(12) 0.118(15) -0.009(10) -0.010(9) 0.000(10)
C15 0.145(7) 0.126(7) 0.149(8) 0.010(6) 0.050(6) 0.021(6)
C16 0.122(7) 0.052(4) 0.148(9) 0.000 0.070(7) 0.000
C17 0.085(13) 0.095(12) 0.114(15) 0.002(10) 0.007(11) 0.040(10)

loop_
_atom_type_symbol
_atom_type_description
_atom_type_scat_dispersion_real
_atom_type_scat_dispersion_imag
_atom_type_scat_source
C C 0.0033 0.0016 'International Tables Vol C Tables 4.2.6.8 and 6.1.1.4'
H H 0.0000 0.0000 'International Tables Vol C Tables 4.2.6.8 and 6.1.1.4'
N N 0.0061 0.0033 'International Tables Vol C Tables 4.2.6.8 and 6.1.1.4'
O O 0.0106 0.0060 'International Tables Vol C Tables 4.2.6.8 and 6.1.1.4'

loop_
_geom_angle_atom_site_label_1
_geom_angle_atom_site_label_2
_geom_angle_atom_site_label_3
_geom_angle
_geom_angle_site_symmetry_1
_geom_angle_site_symmetry_3
C12 O2 C12 96.7(9) 2_556 .
C12 O2 C4 131.6(4) 2_556 .
C12 O2 C4 131.6(4) . .
C1 N1 C6 127.2(3) . .
C1 N1 H1 120(3) . .
C6 N1 H1 113(3) . .
O1 C1 N1 123.7(4) . .
O1 C1 C2 121.4(4) . .
N1 C1 C2 114.9(3) . .
C5 C2 C3 120.3(4) . .
C5 C2 C1 122.7(3) . .
C3 C2 C1 117.0(3) . .
C4 C3 C2 119.4(4) . .
C4 C3 H3 120.3 . .
C2 C3 H3 120.3 . .
O2 C4 C3 119.7(3) . .
O2 C4 C3 119.7(3) . 2_556
C3 C4 C3 120.6(5) . 2_556
C2 C5 C2 120.0(5) 2_556 .
C2 C5 H5 120.0 2_556 .
C2 C5 H5 120.0 . .
C7 C6 C11 118.7(5) . .
C7 C6 N1 124.2(5) . .
C11 C6 N1 117.1(4) . .
C6 C7 C8 117.6(7) . .
C6 C7 H7 121.2 . .
C8 C7 H7 121.2 . .
C9 C8 C7 121.9(7) . .
C9 C8 H8 119.1 . .
C7 C8 H8 119.1 . .
C10 C9 C8 119.7(7) . .
C10 C9 H9 120.1 . .
C8 C9 H9 120.1 . .
C9 C10 C11 121.2(7) . .
C9 C10 H10 119.4 . .
C11 C10 H10 119.4 . .
C10 C11 C6 120.8(6) . .
C10 C11 H11 119.6 . .
C6 C11 H11 119.6 . .
O2 C12 C13 113.4(9) . .
O2 C12 C12 41.6(4) . 2_556
C13 C12 C12 71.8(6) . 2_556
O2 C12 C13 85.3(6) . 2_556
C13 C12 C13 28.3(7) . 2_556
C12 C12 C13 43.7(4) 2_556 2_556
O2 C12 H12A 108.9 . .
C13 C12 H12A 108.9 . .
C12 C12 H12A 126.1 2_556 .
C13 C12 H12A 124.6 2_556 .
O2 C12 H12B 108.9 . .
C13 C12 H12B 108.9 . .
C12 C12 H12B 123.3 2_556 .
C13 C12 H12B 117.7 2_556 .
H12A C12 H12B 107.7 . .
C17 C13 C13 90(2) 2_556 2_556
C17 C13 C17 103.6(17) 2_556 .
C13 C13 C17 42.2(11) 2_556 .
C17 C13 C14 32.1(17) 2_556 .
C13 C13 C14 121.2(16) 2_556 .
C17 C13 C14 121.5(11) . .
C17 C13 C12 119.0(18) 2_556 .
C13 C13 C12 107.9(6) 2_556 .
C17 C13 C12 128.8(11) . .
C14 C13 C12 109.6(13) . .
C17 C13 C12 115.4(18) 2_556 2_556
C13 C13 C12 43.8(4) 2_556 2_556
C17 C13 C12 72.6(9) . 2_556
C14 C13 C12 142.8(13) . 2_556
C12 C13 C12 64.5(8) . 2_556
C17 C14 C15 93(2) 2_556 .
C17 C14 C13 38(2) 2_556 .
C15 C14 C13 112.0(15) . .
C17 C14 H14 123.5 2_556 .
C15 C14 H14 123.4 . .
C13 C14 H14 123.4 . .
C16 C15 C14 129.5(11) . .
C16 C15 C17 106.4(9) . 2_556
C14 C15 C17 29.2(8) . 2_556
C16 C15 H15 119(5) . .
C14 C15 H15 106(3) . .
C17 C15 H15 133(4) 2_556 .
C15 C16 C15 125.0(10) . 2_556
C15 C16 H16 117.5 . .
C15 C16 H16 117.5 2_556 .
C14 C17 C13 110(4) 2_556 2_556
C14 C17 C13 156(4) 2_556 .
C13 C17 C13 48.1(16) 2_556 .
C14 C17 C15 58(2) 2_556 2_556
C13 C17 C15 128(2) 2_556 2_556
C13 C17 C15 124.1(11) . 2_556
C14 C17 C17 132(4) 2_556 2_556
C13 C17 C17 47.0(13) 2_556 2_556
C13 C17 C17 29.4(7) . 2_556
C15 C17 C17 99.8(7) 2_556 2_556
C14 C17 H17 88(6) 2_556 .
C13 C17 H17 90(6) 2_556 .
C13 C17 H17 100(6) . .
C15 C17 H17 134(6) 2_556 .
C17 C17 H17 126(6) 2_556 .

loop_
_geom_bond_atom_site_label_1
_geom_bond_atom_site_label_2
_geom_bond_distance
_geom_bond_site_symmetry_2
O1 C1 1.225(4) .
O2 C12 1.284(10) 2_556
O2 C12 1.284(10) .
O2 C4 1.349(8) .
N1 C1 1.351(5) .
N1 C6 1.409(5) .
N1 H1 0.87(3) .
C1 C2 1.505(5) .
C2 C5 1.379(4) .
C2 C3 1.391(5) .
C3 C4 1.384(5) .
C3 H3 0.9300 .
C4 C3 1.384(5) 2_556
C5 C2 1.379(4) 2_556
C5 H5 0.9300 .
C6 C7 1.368(6) .
C6 C11 1.381(7) .
C7 C8 1.428(9) .
C7 H7 0.9300 .
C8 C9 1.339(11) .
C8 H8 0.9300 .
C9 C10 1.314(10) .
C9 H9 0.9300 .
C10 C11 1.380(8) .
C10 H10 0.9300 .
C11 H11 0.9300 .
C12 C13 1.469(12) .
C12 H12A 0.9700 .
C12 H12B 0.9700 .
C13 C17 0.91(2) 2_556
C13 C13 1.01(2) 2_556
C13 C17 1.35(2) .
C13 C14 1.39(2) .
C14 C17 0.788(18) 2_556
C14 C15 1.363(18) .
C14 H14 0.9800 .
C15 C16 1.345(10) .
C15 C17 1.61(2) 2_556
C15 H15 0.97(3) .
C16 C15 1.345(10) 2_556
C16 H16 0.9300 .
C17 C14 0.788(18) 2_556
C17 C13 0.91(2) 2_556
C17 C15 1.61(2) 2_556
C17 H17 0.92(3) .

loop_
_geom_hbond_atom_site_label_D
_geom_hbond_atom_site_label_H
_geom_hbond_atom_site_label_A
_geom_hbond_distance_DH
_geom_hbond_distance_HA
_geom_hbond_distance_DA
_geom_hbond_angle_DHA
_geom_hbond_site_symmetry_A
N1 H1 O1 0.87(3) 2.10(3) 2.966(4) 168(4) 6_565

loop_
_geom_torsion_atom_site_label_1
_geom_torsion_atom_site_label_2
_geom_torsion_atom_site_label_3
_geom_torsion_atom_site_label_4
_geom_torsion
_geom_torsion_site_symmetry_1
_geom_torsion_site_symmetry_4
C6 N1 C1 O1 -0.6(6) . .
C6 N1 C1 C2 178.9(3) . .
O1 C1 C2 C5 147.8(3) . .
N1 C1 C2 C5 -31.7(5) . .
O1 C1 C2 C3 -30.4(5) . .
N1 C1 C2 C3 150.0(3) . .
C5 C2 C3 C4 2.7(5) . .
C1 C2 C3 C4 -179.1(3) . .
C12 O2 C4 C3 174.4(8) 2_556 .
C12 O2 C4 C3 -5.6(8) . .
C12 O2 C4 C3 -5.6(8) 2_556 2_556
C12 O2 C4 C3 174.4(8) . 2_556
C2 C3 C4 O2 178.7(2) . .
C2 C3 C4 C3 -1.3(2) . 2_556
C3 C2 C5 C2 -1.3(2) . 2_556
C1 C2 C5 C2 -179.5(4) . 2_556
C1 N1 C6 C7 31.3(7) . .
C1 N1 C6 C11 -148.7(4) . .
C11 C6 C7 C8 1.2(8) . .
N1 C6 C7 C8 -178.8(5) . .
C6 C7 C8 C9 -3.0(11) . .
C7 C8 C9 C10 2.5(12) . .
C8 C9 C10 C11 -0.3(12) . .
C9 C10 C11 C6 -1.4(11) . .
C7 C6 C11 C10 0.8(8) . .
N1 C6 C11 C10 -179.1(5) . .
C12 O2 C12 C13 -2.2(7) 2_556 .
C4 O2 C12 C13 177.8(7) . .
C4 O2 C12 C12 180.000(3) . 2_556
C12 O2 C12 C13 1.5(4) 2_556 2_556
C4 O2 C12 C13 -178.5(4) . 2_556
O2 C12 C13 C17 108(2) . 2_556
C12 C12 C13 C17 106(2) 2_556 2_556
C13 C12 C13 C17 100(3) 2_556 2_556
O2 C12 C13 C13 8(2) . 2_556
C12 C12 C13 C13 6.3(19) 2_556 2_556
O2 C12 C13 C17 -34(2) . .
C12 C12 C13 C17 -36.0(18) 2_556 .
C13 C12 C13 C17 -42.3(14) 2_556 .
O2 C12 C13 C14 141.6(13) . .
C12 C12 C13 C14 140.1(13) 2_556 .
C13 C12 C13 C14 134(3) 2_556 .
O2 C12 C13 C12 1.6(5) . 2_556
C13 C12 C13 C12 -6.3(19) 2_556 2_556
C13 C13 C14 C17 13(3) 2_556 2_556
C17 C13 C14 C17 63(4) . 2_556
C12 C13 C14 C17 -114(3) . 2_556
C12 C13 C14 C17 -40(4) 2_556 2_556
C17 C13 C14 C15 -65(3) 2_556 .
C13 C13 C14 C15 -52(3) 2_556 .
C17 C13 C14 C15 -2(3) . .
C12 C13 C14 C15 -178.8(14) . .
C12 C13 C14 C15 -105(2) 2_556 .
C17 C14 C15 C16 -43(4) 2_556 .
C13 C14 C15 C16 -9(2) . .
C13 C14 C15 C17 34(2) . 2_556
C14 C15 C16 C15 14.6(13) . 2_556
C17 C15 C16 C15 -5.9(8) 2_556 2_556
C17 C13 C17 C14 -48(8) 2_556 2_556
C13 C13 C17 C14 26(6) 2_556 2_556
C14 C13 C17 C14 -77(7) . 2_556
C12 C13 C17 C14 99(7) . 2_556
C12 C13 C17 C14 65(7) 2_556 2_556
C17 C13 C17 C13 -74(3) 2_556 2_556
C14 C13 C17 C13 -103(2) . 2_556
C12 C13 C17 C13 72.4(15) . 2_556
C12 C13 C17 C13 38.6(13) 2_556 2_556
C17 C13 C17 C15 38.3(19) 2_556 2_556
C13 C13 C17 C15 113(2) 2_556 2_556
C14 C13 C17 C15 9(3) . 2_556
C12 C13 C17 C15 -175.1(13) . 2_556
C12 C13 C17 C15 151.1(19) 2_556 2_556
C13 C13 C17 C17 74(3) 2_556 2_556
C14 C13 C17 C17 -29(2) . 2_556
C12 C13 C17 C17 147(2) . 2_556
C12 C13 C17 C17 113(2) 2_556 2_556
